data_7027413
loop_
_publ_author_name
'Blake, Alexander J.'
'Brooks, Neil R.'
'Champness, Neil R.'
'Cooke, Paul A.'
'Deveson, Anne M.'
'Fenske, Dieter'
'Hubberstey, Peter'
'Li, Wan-Sheung'
'Schr\"oder, Martin'

_publ_section_title
;
 Controlling copper(I) halide framework formation using N-donor bridging
 ligand symmetry: use of 1,3,5-triazine to construct architectures with
 threefold symmetry
;
_journal_issue 13
_journal_name_full 'Journal of the Chemical Society, Dalton Transactions'
_journal_page_first 2103
_journal_paper_doi 10.1039/a902290b
_journal_year 1999
_chemical_formula_moiety (CuBr)2(C3H3N3)
_chemical_formula_sum 'C6 H6 Br4 Cu4 N6'
_chemical_formula_weight 735.97
_chemical_name_common 'Copper Bromide Triazine'
_chemical_name_systematic '1,3,5-triazine tris(copper(I) bromide)'
_space_group_IT_number 186
_symmetry_cell_setting hexagonal
_symmetry_space_group_name_Hall 'P 6c -2c'
_symmetry_space_group_name_H-M 'P 63 m c'
_atom_sites_solution_hydrogens 'geometrically located'
_atom_sites_solution_primary direct
_atom_sites_solution_secondary 'difference Fourier synthesis'
_audit_creation_method SHELXL-97
_cell_angle_alpha 90.00
_cell_angle_beta 90.00
_cell_angle_gamma 120.00
_cell_formula_units_Z 3
_cell_length_a 14.247(6)
_cell_length_b 14.247(6)
_cell_length_c 6.415(3)
_cell_measurement_reflns_used 35
_cell_measurement_temperature 150(2)
_cell_measurement_theta_max 17.0
_cell_measurement_theta_min 12.0
_cell_volume 1127.6(9)
_computing_cell_refinement 'STADI-4 (stoe & cie, 1996a)'
_computing_data_collection 'STADI-4 (stoe & cie, 1996a)'
_computing_data_reduction 'X-RED (stoe & cie, 1996b)'
_computing_molecular_graphics 'SHELXTL/PC (version 5.03)(Sheldrick, 1994)'
_computing_publication_material 'SHELXL-97 (Sheldrick, 1997)'
_computing_structure_refinement 'SHELXL-97 (Sheldrick, 1997)'
_computing_structure_solution 'SHELXS-97 (Sheldrick, 1990)'
_diffrn_ambient_temperature 150(2)
_diffrn_measured_fraction_theta_full 0.993
_diffrn_measured_fraction_theta_max 0.993
_diffrn_measurement_device_type 'STOE STADI-4 FOUR-CIRCLE'
_diffrn_measurement_method omega-theta
_diffrn_radiation_monochromator graphite
_diffrn_radiation_source 'fine-focus sealed tube'
_diffrn_radiation_type MoK\a
_diffrn_radiation_wavelength 0.71073
_diffrn_reflns_av_R_equivalents 0.0961
_diffrn_reflns_av_sigmaI/netI 0.0738
_diffrn_reflns_limit_h_max 9
_diffrn_reflns_limit_h_min -16
_diffrn_reflns_limit_k_max 16
_diffrn_reflns_limit_k_min -9
_diffrn_reflns_limit_l_max 7
_diffrn_reflns_limit_l_min 0
_diffrn_reflns_number 1277
_diffrn_reflns_theta_full 24.96
_diffrn_reflns_theta_max 24.96
_diffrn_reflns_theta_min 2.86
_diffrn_standards_decay_% 'Variation +/- 3.2'
_diffrn_standards_interval_time 60
_diffrn_standards_number 3
_exptl_absorpt_coefficient_mu 16.205
_exptl_absorpt_correction_T_max 0.732
_exptl_absorpt_correction_T_min 0.569
_exptl_absorpt_correction_type numerical
_exptl_crystal_colour Orange
_exptl_crystal_density_diffrn 3.251
_exptl_crystal_density_meas ?
_exptl_crystal_density_method 'not measured'
_exptl_crystal_description Rod
_exptl_crystal_F_000 1020
_exptl_crystal_size_max 0.66
_exptl_crystal_size_mid 0.026
_exptl_crystal_size_min 0.024
_refine_diff_density_max 0.974
_refine_diff_density_min -0.954
_refine_diff_density_rms 0.199
_refine_ls_abs_structure_details 'Flack H D (1983), Acta Cryst. A39, 876-881'
_refine_ls_abs_structure_Flack -0.02(5)
_refine_ls_extinction_method none
_refine_ls_goodness_of_fit_ref 1.109
_refine_ls_hydrogen_treatment 'riding model'
_refine_ls_matrix_type full
_refine_ls_number_parameters 39
_refine_ls_number_reflns 410
_refine_ls_number_restraints 1
_refine_ls_restrained_S_all 1.108
_refine_ls_R_factor_all 0.0376
_refine_ls_R_factor_gt 0.0328
_refine_ls_shift/su_max 0.001
_refine_ls_shift/su_mean 0.000
_refine_ls_structure_factor_coef Fsqd
_refine_ls_weighting_details 'w=1/[\s^2^(Fo^2^)+(0.0156P)^2^+6.912P] where P=(Fo^2^+2Fc^2^)/3'
_refine_ls_weighting_scheme calc
_refine_ls_wR_factor_gt 0.0791
_refine_ls_wR_factor_ref 0.0819
_reflns_number_gt 377
_reflns_number_total 410
_reflns_threshold_expression >2sigma(I)
_cod_data_source_file 902290bsup1.cif
_cod_data_source_block cubrtz
_cod_depositor_comments
;
The following automatic conversions were performed:

'_symmetry_cell_setting' value 'Hexagonal' changed to 'hexagonal'
according to /home/saulius/struct/CIF-dictionaries/cif_core.dic
dictionary named 'cif_core.dic' version 2.4.2 from 2011-04-26.

Automatic conversion script
Id: cif_fix_values 1891 2012-01-12 08:04:46Z andrius 

The following automatic conversions were performed:

'_exptl_crystal_density_meas' value 'not measured' was changed to '?'
- the value is perceived as not measured.

Automatic conversion script
Id: cif_fix_values 3008 2015-01-20 13:52:24Z robertas 

The following automatic conversions were performed:

'_refine_ls_weighting_scheme' value 'calc
w=1/[\s^2^(Fo^2^)+(0.0156P)^2^+6.912P] where P=(Fo^2^+2Fc^2^)/3' was
changed to 'calc'. New tag '_refine_ls_weighting_details' was
created. The value of the new tag was set to
'w=1/[\s^2^(Fo^2^)+(0.0156P)^2^+6.912P] where P=(Fo^2^+2Fc^2^)/3'.

Automatic conversion script
Id: cif_fix_values 3143 2015-03-26 13:38:13Z robertas 

The following automatic conversions were performed:

'_atom_sites_solution_primary' value 'direct methods' was changed to
'direct'.

Automatic conversion script
Id: cif_fix_values 6452 2018-10-05 10:23:21Z andrius 
;
_cod_original_sg_symbol_H-M P6(3)mc
_cod_database_code 7027413

loop_
_symmetry_equiv_pos_as_xyz
'x, y, z'
'-y, x-y, z'
'-x+y, -x, z'
'-x, -y, z+1/2'
'y, -x+y, z+1/2'
'x-y, x, z+1/2'
'-y, -x, z'
'-x+y, y, z'
'x, x-y, z'
'y, x, z+1/2'
'x-y, -y, z+1/2'
'-x, -x+y, z+1/2'

loop_
_atom_site_label
_atom_site_type_symbol
_atom_site_fract_x
_atom_site_fract_y
_atom_site_fract_z
_atom_site_U_iso_or_equiv
_atom_site_adp_type
_atom_site_occupancy
_atom_site_calc_flag
_atom_site_refinement_flags
Br1 Br 0.90275(7) 0.09725(7) -0.5083(2) 0.0143(4) Uani 1 d S
Br2 Br 1.11932(12) 0.55966(6) -1.2445(3) 0.0191(4) Uani 1 d S
Cu3 Cu 1.09367(9) 0.18734(17) -0.3857(3) 0.0176(5) Uani 1 d S
Cu4 Cu 1.06420(15) 0.53210(7) -0.8658(4) 0.0182(5) Uani 1 d S
N1 N 1.1445(7) 0.4515(7) -0.7612(16) 0.0128(18) Uiso 1 d .
N2 N 1.1669(5) 0.3337(10) -0.545(2) 0.010(3) Uiso 1 d S
C3 C 1.1075(8) 0.3763(8) -0.6094(18) 0.012(2) Uiso 1 d .
H3 H 1.0387 0.3536 -0.5479 0.014 Uiso 1 calc R
C4 C 1.2415(6) 0.4831(13) -0.847(3) 0.016(3) Uiso 1 d S
H4 H 1.2638 0.5277 -0.9673 0.020 Uiso 1 calc SR

loop_
_atom_site_aniso_label
_atom_site_aniso_U_11
_atom_site_aniso_U_22
_atom_site_aniso_U_33
_atom_site_aniso_U_23
_atom_site_aniso_U_13
_atom_site_aniso_U_12
Br1 0.0147(6) 0.0147(6) 0.0108(8) -0.0008(4) 0.0008(4) 0.0054(6)
Br2 0.0132(7) 0.0229(6) 0.0179(10) -0.0019(4) -0.0038(8) 0.0066(3)
Cu3 0.0197(8) 0.0210(11) 0.0124(10) 0.0036(10) 0.0018(5) 0.0105(6)
Cu4 0.0161(9) 0.0131(7) 0.0265(13) 0.0004(6) 0.0008(11) 0.0081(5)

loop_
_atom_type_symbol
_atom_type_description
_atom_type_scat_dispersion_real
_atom_type_scat_dispersion_imag
_atom_type_scat_source
C C 0.0033 0.0016 'International Tables Vol C Tables 4.2.6.8 and 6.1.1.4'
H H 0.0000 0.0000 'International Tables Vol C Tables 4.2.6.8 and 6.1.1.4'
N N 0.0061 0.0033 'International Tables Vol C Tables 4.2.6.8 and 6.1.1.4'
Cu Cu 0.3201 1.2651 'International Tables Vol C Tables 4.2.6.8 and 6.1.1.4'
Br Br -0.2901 2.4595 'International Tables Vol C Tables 4.2.6.8 and 6.1.1.4'

loop_
_geom_angle_atom_site_label_1
_geom_angle_atom_site_label_2
_geom_angle_atom_site_label_3
_geom_angle
_geom_angle_site_symmetry_1
_geom_angle_site_symmetry_3
_geom_angle_publ_flag
Cu3 Br1 Cu3 107.34(7) 6_544 . y
Cu3 Br1 Cu3 107.34(7) 6_544 2_645 ?
Cu3 Br1 Cu3 107.34(12) . 2_645 ?
Cu4 Br2 Cu4 93.32(7) 4_764 . y
N2 Cu3 Br1 117.5(4) . 5_665 y
N2 Cu3 Br1 103.5(2) . . y
Br1 Cu3 Br1 109.43(7) 5_665 . y
N2 Cu3 Br1 103.5(2) . 3_765 ?
Br1 Cu3 Br1 109.43(7) 5_665 3_765 ?
Br1 Cu3 Br1 113.54(12) . 3_765 y
N1 Cu4 N1 110.3(5) 9 . y
N1 Cu4 Br2 110.1(2) 9 4_765 y
N1 Cu4 Br2 110.1(2) . 4_765 ?
N1 Cu4 Br2 100.4(3) 9 . y
N1 Cu4 Br2 100.4(3) . . ?
Br2 Cu4 Br2 124.59(10) 4_765 . y
C4 N1 C3 119.4(10) . . y
C4 N1 Cu4 116.1(8) . . ?
C3 N1 Cu4 124.4(7) . . ?
C3 N2 C3 119.8(13) 8_755 . y
C3 N2 Cu3 119.8(6) 8_755 . ?
C3 N2 Cu3 119.8(6) . . ?
N2 C3 N1 120.1(10) . . y
N1 C4 N1 119.7(15) . 8_755 ?

loop_
_geom_bond_atom_site_label_1
_geom_bond_atom_site_label_2
_geom_bond_distance
_geom_bond_site_symmetry_2
_geom_bond_publ_flag
Br1 Cu3 2.423(3) 6_544 y
Br1 Cu3 2.4847(16) . y
Br1 Cu3 2.4847(16) 2_645 ?
Br2 Cu4 2.394(3) 4_764 y
Br2 Cu4 2.523(3) . y
Cu3 N2 2.076(13) . y
Cu3 Br1 2.423(3) 5_665 ?
Cu3 Br1 2.4847(16) 3_765 ?
Cu4 N1 2.095(9) 9 y
Cu4 N1 2.095(9) . ?
Cu4 Br2 2.394(3) 4_765 ?
N1 C4 1.339(12) . y
N1 C3 1.345(14) . y
N2 C3 1.329(12) 8_755 y
N2 C3 1.329(12) . ?
C4 N1 1.339(12) 8_755 ?
